data_2300019
loop_
_publ_author_name
'Bolotina, Nadezhda B.'
'Hardie, Michaele J.'
'Pinkerton, A. Alan'

_publ_section_title
;
 Energetic materials: variable-temperature crystal structures of two
 biguanidinium dinitramides
;
_journal_issue 6
_journal_name_full 'Journal of Applied Crystallography'
_journal_page_first 1334
_journal_page_last 1341
_journal_paper_doi 10.1107/S0021889803016182
_journal_volume 36
_journal_year 2003
_chemical_formula_sum 'C4 H18 N22 O16'
_chemical_formula_weight 630.40
_chemical_name_common 'biguanidinium bis-dinitramide'
_chemical_name_systematic
;
 ?
;
_space_group_IT_number 15
_symmetry_cell_setting monoclinic
_symmetry_space_group_name_Hall '-C 2yc'
_symmetry_space_group_name_H-M 'C 1 2/c 1'
_atom_sites_solution_hydrogens geom
_atom_sites_solution_primary direct
_atom_sites_solution_secondary difmap
_audit_creation_method SHELXTL
_cell_angle_alpha 90.00
_cell_angle_beta 115.8060(10)
_cell_angle_gamma 90.00
_cell_formula_units_Z 2
_cell_length_a 11.8959(6)
_cell_length_b 8.1349(4)
_cell_length_c 13.0359(5)
_cell_measurement_reflns_used 2399
_cell_measurement_temperature 298.0(10)
_cell_measurement_theta_max 23.26
_cell_measurement_theta_min 3.97
_cell_volume 1135.70(9)
_computing_cell_refinement 'Siemens SAINT, 1996b'
_computing_data_collection 'Siemens SMART, 1996a'
_computing_data_reduction 'Siemens SAINT, 1996b'
_computing_molecular_graphics SHELXTL
_computing_publication_material 'SHELXTL and the Toledo cifomatic'
_computing_structure_refinement SHELXTL
_computing_structure_solution 'SHELXTL (Sheldrick, 1997)'
_diffrn_ambient_temperature 298.0(10)
_diffrn_measurement_device Platform
_diffrn_measurement_method '\w scans'
_diffrn_radiation_monochromator graphite
_diffrn_radiation_source 'fine focus sealed tube'
_diffrn_radiation_type MoK\a
_diffrn_radiation_wavelength 0.71073
_diffrn_reflns_av_R_equivalents 0.0342
_diffrn_reflns_av_sigmaI/netI 0.0393
_diffrn_reflns_limit_h_max 15
_diffrn_reflns_limit_h_min -15
_diffrn_reflns_limit_k_max 8
_diffrn_reflns_limit_k_min -10
_diffrn_reflns_limit_l_max 17
_diffrn_reflns_limit_l_min -17
_diffrn_reflns_number 3838
_diffrn_reflns_theta_max 28.28
_diffrn_reflns_theta_min 3.14
_exptl_absorpt_coefficient_mu 0.178
_exptl_absorpt_correction_T_max 0.990286
_exptl_absorpt_correction_T_min 0.546891
_exptl_absorpt_correction_type 'Empirical :Multipole Expansion'
_exptl_crystal_colour colorless
_exptl_crystal_density_diffrn 1.843
_exptl_crystal_density_method '?                 '
_exptl_crystal_description block
_exptl_crystal_F_000 648
_exptl_crystal_size_max 0.22
_exptl_crystal_size_mid 0.21
_exptl_crystal_size_min 0.20
_refine_diff_density_max 0.243
_refine_diff_density_min -0.257
_refine_ls_extinction_coef 0.0057(17)
_refine_ls_extinction_expression Fc^*^=kFc[1+0.001xFc^2^\l^3^/sin(2\q)]^-1/4^
_refine_ls_extinction_method SHELXTL
_refine_ls_goodness_of_fit_all 1.040
_refine_ls_goodness_of_fit_obs 1.099
_refine_ls_matrix_type full
_refine_ls_number_parameters 115
_refine_ls_number_reflns 1410
_refine_ls_number_restraints 5
_refine_ls_restrained_S_all 1.043
_refine_ls_restrained_S_obs 1.102
_refine_ls_R_factor_all 0.0641
_refine_ls_R_factor_obs 0.0467
_refine_ls_shift/esd_max 0.000
_refine_ls_shift/esd_mean 0.000
_refine_ls_structure_factor_coef Fsqd
_refine_ls_weighting_details 'w=1/[\s^2^(Fo^2^)+(0.0754P)^2^+0.8093P] where P=(Fo^2^+2Fc^2^)/3'
_refine_ls_weighting_scheme calc
_refine_ls_wR_factor_all 0.1428
_refine_ls_wR_factor_obs 0.1302
_reflns_number_observed 1074
_reflns_number_total 1410
_reflns_observed_criterion >2sigma(I)
_cod_data_source_file do0021.cif
_cod_data_source_block II298K
_cod_depositor_comments
;
The following automatic conversions were performed:
'_symmetry_cell_setting' value 'Monoclinic' changed to 'monoclinic'
according to '/home/saulius/struct/CIF-dictionaries/cif_core.dic'
dictionary named 'cif_core.dic' version 2.4.1 from 2010-06-29.

Automatic conversion script
Id: cif_fix_enum 1527 2010-12-29 10:47:43Z saulius 

The following automatic conversions were performed:

'_symmetry_cell_setting' value 'Monoclinic' changed to 'monoclinic'
according to /home/saulius/struct/CIF-dictionaries/cif_core.dic
dictionary named 'cif_core.dic' version 2.4.1 from 2010-06-29.

Automatic conversion script
Id: cif_fix_values 1715 2011-07-08 13:25:40Z adriana 

The following automatic conversions were performed:

'_refine_ls_weighting_scheme' value 'calc
w=1/[\s^2^(Fo^2^)+(0.0754P)^2^+0.8093P] where P=(Fo^2^+2Fc^2^)/3' was
changed to 'calc'. New tag '_refine_ls_weighting_details' was
created. The value of the new tag was set to
'w=1/[\s^2^(Fo^2^)+(0.0754P)^2^+0.8093P] where P=(Fo^2^+2Fc^2^)/3'.

Automatic conversion script
Id: cif_fix_values 3143 2015-03-26 13:38:13Z robertas 
;
_cod_original_sg_symbol_H-M 'C 2/c'
_cod_database_code 2300019

loop_
_symmetry_equiv_pos_as_xyz
'x, y, z'
'-x, y, -z+1/2'
'x+1/2, y+1/2, z'
'-x+1/2, y+1/2, -z+1/2'
'-x, -y, -z'
'x, -y, z-1/2'
'-x+1/2, -y+1/2, -z'
'x+1/2, -y+1/2, z-1/2'

loop_
_atom_site_aniso_label
_atom_site_aniso_U_11
_atom_site_aniso_U_22
_atom_site_aniso_U_33
_atom_site_aniso_U_12
_atom_site_aniso_U_13
_atom_site_aniso_U_23
C1 0.0274(8) 0.0276(8) 0.0221(8) 0.0034(7) 0.0122(6) 0.0022(6)
N1 0.0556(15) 0.0217(10) 0.0513(14) 0.000 0.0412(13) 0.000
N2 0.0416(9) 0.0310(8) 0.0358(9) -0.0034(7) 0.0259(7) -0.0054(6)
N3 0.0373(9) 0.0317(9) 0.0383(9) -0.0087(7) 0.0221(7) -0.0090(6)
N4 0.0297(8) 0.0300(8) 0.0362(9) -0.0044(6) 0.0140(7) 0.0000(6)
N5 0.0476(10) 0.0273(8) 0.0319(8) -0.0065(7) 0.0212(7) -0.0005(6)
N6 0.0339(8) 0.0369(9) 0.0292(8) -0.0079(7) 0.0141(7) -0.0022(6)
O1 0.0975(15) 0.0567(11) 0.0282(8) -0.0141(9) 0.0253(9) 0.0014(7)
O2 0.0477(9) 0.0333(8) 0.0539(9) -0.0029(6) 0.0256(8) -0.0073(6)
O3 0.0616(10) 0.0378(8) 0.0521(9) -0.0180(7) 0.0307(8) 0.0020(6)
O4 0.0670(11) 0.0469(9) 0.0562(10) -0.0091(8) 0.0391(9) -0.0177(7)

loop_
_atom_site_label
_atom_site_fract_x
_atom_site_fract_y
_atom_site_fract_z
_atom_site_U_iso_or_equiv
_atom_site_thermal_displace_type
_atom_site_calc_flag
_atom_site_refinement_flags
_atom_site_occupancy
_atom_site_disorder_group
_atom_site_type_symbol
C1 0.4250(2) 0.4038(2) 0.29249(13) 0.0252(4) Uani d . 1 . C
N1 0.5000 0.4751(3) 0.2500 0.0364(6) Uani d SD 1 . N
N2 0.3928(2) 0.4985(2) 0.35731(13) 0.0329(4) Uani d D 1 . N
N3 0.38592(15) 0.2525(2) 0.26903(14) 0.0337(4) Uani d D 1 . N
N4 0.37446(14) 0.1479(2) 0.59986(13) 0.0321(4) Uani d . 1 . N
N5 0.3531(2) -0.0156(2) 0.58697(13) 0.0342(4) Uani d . 1 . N
N6 0.35553(14) -0.0859(2) 0.49067(12) 0.0332(4) Uani d . 1 . N
O1 0.3375(2) -0.0107(2) 0.40464(13) 0.0615(6) Uani d . 1 . O
O2 0.36998(14) -0.2354(2) 0.50037(13) 0.0437(4) Uani d . 1 . O
O3 0.4101(2) 0.2337(2) 0.54249(14) 0.0484(5) Uani d . 1 . O
O4 0.3587(2) 0.2041(2) 0.68129(14) 0.0523(5) Uani d . 1 . O
H1 0.5000 0.5980(13) 0.2500 0.084(13) Uiso d SD 1 . H
H2A 0.429(2) 0.6100(17) 0.382(2) 0.059(7) Uiso d D 1 . H
H2B 0.3256(17) 0.461(3) 0.378(2) 0.050(7) Uiso d D 1 . H
H3A 0.342(2) 0.207(3) 0.313(2) 0.073(9) Uiso d D 1 . H
H3B 0.395(3) 0.190(3) 0.2080(17) 0.069(8) Uiso d D 1 . H

loop_
_atom_type_symbol
_atom_type_description
_atom_type_scat_dispersion_real
_atom_type_scat_dispersion_imag
_atom_type_scat_source
C C 0.0033 0.0016 'International Tables Vol C Tables 4.2.6.8 and 6.1.1.4'
H H 0.0000 0.0000 'International Tables Vol C Tables 4.2.6.8 and 6.1.1.4'
N N 0.0061 0.0033 'International Tables Vol C Tables 4.2.6.8 and 6.1.1.4'
O O 0.0106 0.0060 'International Tables Vol C Tables 4.2.6.8 and 6.1.1.4'

loop_
_geom_angle_atom_site_label_1
_geom_angle_atom_site_label_2
_geom_angle_atom_site_label_3
_geom_angle_site_symmetry_3
_geom_angle
N3 C1 N2 . 121.9(2)
N3 C1 N1 . 122.3(2)
N2 C1 N1 . 115.8(2)
C1 N1 C1 2_655 129.8(2)
O3 N4 O4 . 122.2(2)
O3 N4 N5 . 125.5(2)
O4 N4 N5 . 112.23(15)
N4 N5 N6 . 116.14(14)
O1 N6 O2 . 123.8(2)
O1 N6 N5 . 124.2(2)
O2 N6 N5 . 111.82(15)

loop_
_geom_bond_atom_site_label_1
_geom_bond_atom_site_label_2
_geom_bond_site_symmetry_2
_geom_bond_distance
_geom_bond_publ_flag
C1 N3 . 1.305(2) ?
C1 N2 . 1.318(2) ?
C1 N1 . 1.367(2) ?
N1 C1 2_655 1.367(2) ?
N4 O3 . 1.225(2) ?
N4 O4 . 1.243(2) ?
N4 N5 . 1.350(2) ?
N5 N6 . 1.392(2) ?
N6 O1 . 1.212(2) ?
N6 O2 . 1.227(2) ?
